data_1565969
loop_
_publ_author_name
'Zheng, Dan'
'Huang, Ting-Hong'
'Luo, Cheng'
'Tang, Jing'

_publ_section_title
;
 Structural characterization, DFT studies and luminescent properties of
 dinuclear copper(I)-diimine complexes with the S-shape configurations
;
_journal_name_full 'Inorganica Chimica Acta'
_journal_page_first 120639
_journal_paper_doi 10.1016/j.ica.2021.120639
_journal_volume 529
_journal_year 2022
_chemical_formula_moiety 'C94 H76 Cu2 N4 P4, 2(B F4)'
_chemical_formula_sum 'C94 H76 B2 Cu2 F8 N4 P4'
_chemical_formula_weight 1686.16
_space_group_crystal_system triclinic
_space_group_IT_number 2
_space_group_name_Hall '-P 1'
_space_group_name_H-M_alt 'P -1'
_atom_sites_solution_hydrogens geom
_atom_sites_solution_primary heavy
_cell_angle_alpha 61.869(10)
_cell_angle_beta 70.792(11)
_cell_angle_gamma 66.806(11)
_cell_formula_units_Z 1
_cell_length_a 13.074(8)
_cell_length_b 14.786(9)
_cell_length_c 14.943(9)
_cell_measurement_reflns_used 2346
_cell_measurement_temperature 296(2)
_cell_measurement_theta_max 20.54
_cell_measurement_theta_min 2.53
_cell_volume 2305(2)
_computing_cell_refinement 'SAINT v7.60A (Bruker, 2009)'
_computing_data_reduction 'SAINT v7.60A (Bruker, 2009)'
_computing_molecular_graphics 'Olex2 1.3 (Dolomanov et al., 2009)'
_computing_publication_material 'Olex2 1.3 (Dolomanov et al., 2009)'
_computing_structure_refinement 'XL  (Sheldrick, 2008)'
_computing_structure_solution 'SHELXS  (Sheldrick, 2008)'
_diffrn_ambient_temperature 296.15
_diffrn_measured_fraction_theta_full 0.986
_diffrn_measured_fraction_theta_max 0.912
_diffrn_measurement_device_type 'CCD area detector'
_diffrn_measurement_method 'phi and omega scans'
_diffrn_radiation_monochromator graphite
_diffrn_radiation_type MoK\a
_diffrn_radiation_wavelength 0.71073
_diffrn_reflns_av_R_equivalents 0.0356
_diffrn_reflns_av_unetI/netI 0.1186
_diffrn_reflns_Laue_measured_fraction_full 0.986
_diffrn_reflns_Laue_measured_fraction_max 0.912
_diffrn_reflns_limit_h_max 14
_diffrn_reflns_limit_h_min -17
_diffrn_reflns_limit_k_max 15
_diffrn_reflns_limit_k_min -19
_diffrn_reflns_limit_l_max 19
_diffrn_reflns_limit_l_min -19
_diffrn_reflns_number 14199
_diffrn_reflns_point_group_measured_fraction_full 0.986
_diffrn_reflns_point_group_measured_fraction_max 0.912
_diffrn_reflns_theta_full 25.242
_diffrn_reflns_theta_max 28.405
_diffrn_reflns_theta_min 1.570
_diffrn_source_current 30.0
_diffrn_source_power 1.44
_diffrn_source_voltage 48.0
_exptl_absorpt_coefficient_mu 0.592
_exptl_absorpt_correction_type none
_exptl_crystal_colour 'clear orangish yellow'
_exptl_crystal_colour_lustre clear
_exptl_crystal_colour_modifier orangish
_exptl_crystal_colour_primary yellow
_exptl_crystal_density_diffrn 1.215
_exptl_crystal_density_meas .
_exptl_crystal_density_method 'not measured'
_exptl_crystal_description block
_exptl_crystal_F_000 868
_refine_diff_density_max 1.279
_refine_diff_density_min -0.412
_refine_diff_density_rms 0.113
_refine_ls_extinction_coef .
_refine_ls_extinction_method none
_refine_ls_goodness_of_fit_ref 0.966
_refine_ls_hydrogen_treatment constr
_refine_ls_matrix_type full
_refine_ls_number_parameters 533
_refine_ls_number_reflns 10566
_refine_ls_number_restraints 10
_refine_ls_restrained_S_all 0.966
_refine_ls_R_factor_all 0.1840
_refine_ls_R_factor_gt 0.0827
_refine_ls_shift/su_max 0.001
_refine_ls_shift/su_mean 0.000
_refine_ls_structure_factor_coef Fsqd
_refine_ls_weighting_details 'w=1/[\s^2^(Fo^2^)+(0.1755P)^2^] where P=(Fo^2^+2Fc^2^)/3'
_refine_ls_weighting_scheme calc
_refine_ls_wR_factor_gt 0.2472
_refine_ls_wR_factor_ref 0.3117
_reflns_Friedel_coverage 0.000
_reflns_Friedel_fraction_full .
_reflns_Friedel_fraction_max .
_reflns_number_gt 4421
_reflns_number_total 10566
_reflns_threshold_expression 'I > 2\s(I)'
_cod_data_source_file 1-complex1.cif
_cod_data_source_block 1
_cod_database_code 1565969
_shelx_space_group_comment
;
The symmetry employed for this shelxl refinement is uniquely defined
by the following loop, which should always be used as a source of
symmetry information in preference to the above space-group names.
They are only intended as comments.
;
_olex2_refinement_description
;
1. Fixed Uiso
 At 1.2 times of:
  All C(H) groups
2. Restrained distances
 B1-F1 = B1-F2 = B1-F3 = B1-F3A
 1.32 with sigma of 0.02
3. Rigid bond restraints
 F4, B1, F2, F3
 with sigma for 1-2 distances of 0.002 and sigma for 1-3 distances of 0.002
4. Others
 Sof(F2A)=Sof(F3A)=1-FVAR(1)
 Sof(F2)=Sof(F3)=FVAR(1)
5.a Aromatic/amide H refined with riding coordinates:
 C2(H2), C3(H3), C4(H4), C5(H5), C6(H6), C8(H8), C9(H9), C10(H10), C11(H11),
 C12(H12), C14(H14), C15(H15), C16(H16), C17(H17), C18(H18), C20(H20), C21(H21),
  C22(H22), C23(H23), C24(H24), C26(H26), C27(H27), C28(H28), C29(H29),
 C30(H30), C32(H32), C33(H33), C34(H34), C35(H35), C36(H36), C37(H37), C38(H38),
  C39(H39), C40(H40), C42(H42), C43(H43), C46(H46), C47(H47)
;
_olex2_submission_special_instructions 'No special instructions were received'
_platon_squeeze_void_probe_radius 1.20

loop_
_space_group_symop_operation_xyz
'x, y, z'
'-x, -y, -z'

loop_
_atom_site_label
_atom_site_type_symbol
_atom_site_fract_x
_atom_site_fract_y
_atom_site_fract_z
_atom_site_U_iso_or_equiv
_atom_site_adp_type
_atom_site_occupancy
_atom_site_site_symmetry_order
_atom_site_calc_flag
_atom_site_refinement_flags_posn
_atom_site_refinement_flags_adp
_atom_site_refinement_flags_occupancy
_atom_site_disorder_assembly
_atom_site_disorder_group
Cu1 Cu 0.17875(6) 0.35221(6) 0.27067(5) 0.0544(3) Uani 1 1 d . . . . .
P1 P 0.32218(14) 0.21901(13) 0.34868(13) 0.0570(4) Uani 1 1 d . . . . .
P2 P 0.01389(14) 0.33038(13) 0.27829(12) 0.0586(4) Uani 1 1 d . . . . .
N1 N 0.2510(4) 0.4470(4) 0.1236(3) 0.0561(12) Uani 1 1 d . . . . .
N2 N 0.1280(4) 0.5024(4) 0.2840(3) 0.0514(11) Uani 1 1 d . . . . .
C1 C 0.2829(5) 0.1488(5) 0.4884(5) 0.0606(16) Uani 1 1 d . . . . .
C2 C 0.1822(6) 0.1206(6) 0.5251(6) 0.083(2) Uani 1 1 d . . . . .
H2 H 0.1387 0.1368 0.4784 0.100 Uiso 1 1 calc R U . . .
C3 C 0.1458(8) 0.0694(7) 0.6287(7) 0.102(3) Uani 1 1 d . . . . .
H3 H 0.0782 0.0517 0.6515 0.122 Uiso 1 1 calc R U . . .
C4 C 0.2081(7) 0.0452(7) 0.6971(7) 0.100(3) Uani 1 1 d . . . . .
H4 H 0.1853 0.0085 0.7671 0.121 Uiso 1 1 calc R U . . .
C5 C 0.3053(8) 0.0748(6) 0.6626(6) 0.091(2) Uani 1 1 d . . . . .
H5 H 0.3464 0.0602 0.7106 0.109 Uiso 1 1 calc R U . . .
C6 C 0.3443(6) 0.1255(5) 0.5595(5) 0.0709(18) Uani 1 1 d . . . . .
H6 H 0.4114 0.1438 0.5381 0.085 Uiso 1 1 calc R U . . .
C7 C 0.3835(5) 0.1149(5) 0.2976(6) 0.0645(17) Uani 1 1 d . . . . .
C8 C 0.3688(6) 0.0126(6) 0.3539(6) 0.077(2) Uani 1 1 d . . . . .
H8 H 0.3338 -0.0078 0.4228 0.093 Uiso 1 1 calc R U . . .
C9 C 0.4078(8) -0.0585(7) 0.3049(10) 0.110(3) Uani 1 1 d . . . . .
H9 H 0.3963 -0.1259 0.3418 0.132 Uiso 1 1 calc R U . . .
C10 C 0.4617(8) -0.0323(8) 0.2052(10) 0.105(3) Uani 1 1 d . . . . .
H10 H 0.4861 -0.0810 0.1744 0.126 Uiso 1 1 calc R U . . .
C11 C 0.4797(8) 0.0668(9) 0.1505(8) 0.105(3) Uani 1 1 d . . . . .
H11 H 0.5179 0.0854 0.0826 0.127 Uiso 1 1 calc R U . . .
C12 C 0.4403(7) 0.1394(6) 0.1975(6) 0.080(2) Uani 1 1 d . . . . .
H12 H 0.4528 0.2063 0.1600 0.096 Uiso 1 1 calc R U . . .
C13 C 0.4465(5) 0.2555(5) 0.3371(5) 0.0577(15) Uani 1 1 d . . . . .
C14 C 0.5477(6) 0.1822(6) 0.3527(6) 0.0749(19) Uani 1 1 d . . . . .
H14 H 0.5566 0.1119 0.3651 0.090 Uiso 1 1 calc R U . . .
C15 C 0.6399(6) 0.2095(7) 0.3505(6) 0.091(2) Uani 1 1 d . . . . .
H15 H 0.7096 0.1586 0.3610 0.109 Uiso 1 1 calc R U . . .
C16 C 0.6237(8) 0.3137(8) 0.3324(7) 0.098(3) Uani 1 1 d . . . . .
H16 H 0.6832 0.3332 0.3324 0.118 Uiso 1 1 calc R U . . .
C17 C 0.5195(6) 0.3917(7) 0.3138(6) 0.080(2) Uani 1 1 d . . . . .
H17 H 0.5096 0.4625 0.3005 0.096 Uiso 1 1 calc R U . . .
C18 C 0.4340(6) 0.3607(6) 0.3159(5) 0.0668(17) Uani 1 1 d . . . . .
H18 H 0.3648 0.4116 0.3027 0.080 Uiso 1 1 calc R U . . .
C19 C -0.0605(5) 0.2669(5) 0.4066(5) 0.0616(16) Uani 1 1 d . . . . .
C20 C -0.0830(6) 0.1696(6) 0.4431(6) 0.0756(19) Uani 1 1 d . . . . .
H20 H -0.0637 0.1351 0.3989 0.091 Uiso 1 1 calc R U . . .
C21 C -0.1342(7) 0.1231(6) 0.5455(6) 0.090(2) Uani 1 1 d . . . . .
H21 H -0.1497 0.0586 0.5685 0.108 Uiso 1 1 calc R U . . .
C22 C -0.1621(7) 0.1726(8) 0.6130(6) 0.097(3) Uani 1 1 d . . . . .
H22 H -0.1951 0.1408 0.6813 0.116 Uiso 1 1 calc R U . . .
C23 C -0.1414(7) 0.2663(7) 0.5793(6) 0.091(2) Uani 1 1 d . . . . .
H23 H -0.1614 0.3003 0.6241 0.109 Uiso 1 1 calc R U . . .
C24 C -0.0900(6) 0.3132(6) 0.4779(5) 0.078(2) Uani 1 1 d . . . . .
H24 H -0.0748 0.3774 0.4567 0.093 Uiso 1 1 calc R U . . .
C25 C 0.0229(6) 0.2492(5) 0.2119(5) 0.0658(17) Uani 1 1 d . . . . .
C26 C -0.0661(7) 0.2568(6) 0.1798(6) 0.082(2) Uani 1 1 d . . . . .
H26 H -0.1343 0.3090 0.1849 0.099 Uiso 1 1 calc R U . . .
C27 C -0.0544(11) 0.1858(9) 0.1392(7) 0.121(4) Uani 1 1 d . . . . .
H27 H -0.1168 0.1886 0.1201 0.146 Uiso 1 1 calc R U . . .
C28 C 0.0482(10) 0.1101(7) 0.1261(8) 0.109(3) Uani 1 1 d . . . . .
H28 H 0.0564 0.0663 0.0941 0.130 Uiso 1 1 calc R U . . .
C29 C 0.1352(8) 0.1022(7) 0.1612(7) 0.097(3) Uani 1 1 d . . . . .
H29 H 0.2029 0.0493 0.1571 0.116 Uiso 1 1 calc R U . . .
C30 C 0.1258(6) 0.1701(6) 0.2023(5) 0.0710(18) Uani 1 1 d . . . . .
H30 H 0.1876 0.1645 0.2244 0.085 Uiso 1 1 calc R U . . .
C31 C -0.0883(5) 0.4568(5) 0.2188(5) 0.0578(15) Uani 1 1 d . . . . .
C32 C -0.2003(6) 0.4887(6) 0.2661(6) 0.076(2) Uani 1 1 d . . . . .
H32 H -0.2272 0.4440 0.3316 0.092 Uiso 1 1 calc R U . . .
C33 C -0.2724(6) 0.5892(7) 0.2138(7) 0.088(2) Uani 1 1 d . . . . .
H33 H -0.3475 0.6094 0.2444 0.105 Uiso 1 1 calc R U . . .
C34 C -0.2335(8) 0.6573(7) 0.1188(7) 0.085(2) Uani 1 1 d . . . . .
H34 H -0.2820 0.7237 0.0860 0.102 Uiso 1 1 calc R U . . .
C35 C -0.1260(9) 0.6291(7) 0.0728(6) 0.094(3) Uani 1 1 d . . . . .
H35 H -0.1004 0.6758 0.0080 0.113 Uiso 1 1 calc R U . . .
C36 C -0.0501(6) 0.5274(6) 0.1226(5) 0.0744(19) Uani 1 1 d . . . . .
H36 H 0.0246 0.5086 0.0905 0.089 Uiso 1 1 calc R U . . .
C37 C 0.3150(6) 0.4187(6) 0.0448(5) 0.0695(18) Uani 1 1 d . . . . .
H37 H 0.3224 0.3514 0.0497 0.083 Uiso 1 1 calc R U . . .
C38 C 0.3708(7) 0.4843(7) -0.0437(5) 0.081(2) Uani 1 1 d . . . . .
H38 H 0.4139 0.4626 -0.0973 0.097 Uiso 1 1 calc R U . . .
C39 C 0.3587(7) 0.5846(7) -0.0481(5) 0.086(2) Uani 1 1 d . . . . .
H39 H 0.3952 0.6311 -0.1050 0.103 Uiso 1 1 calc R U . . .
C40 C 0.2939(6) 0.6132(6) 0.0304(5) 0.0695(18) Uani 1 1 d . . . . .
H40 H 0.2849 0.6801 0.0275 0.083 Uiso 1 1 calc R U . . .
C41 C 0.2413(5) 0.5442(5) 0.1146(4) 0.0586(15) Uani 1 1 d . . . . .
C42 C 0.1653(5) 0.5734(5) 0.2019(4) 0.0594(15) Uani 1 1 d . . . . .
H42 H 0.1449 0.6432 0.1969 0.071 Uiso 1 1 calc R U . . .
C43 C -0.0560(6) 0.6139(5) 0.3264(5) 0.0650(17) Uani 1 1 d . . . . .
H43 H -0.0603 0.6477 0.2566 0.078 Uiso 1 1 calc R U . . .
C44 C 0.0393(5) 0.5377(5) 0.3568(4) 0.0513(14) Uani 1 1 d . . . . .
C45 C 0.0481(5) 0.4847(4) 0.4647(4) 0.0499(13) Uani 1 1 d . . . . .
C46 C 0.1444(6) 0.4067(5) 0.5000(5) 0.0646(16) Uani 1 1 d . . . . .
H46 H 0.2069 0.3884 0.4528 0.077 Uiso 1 1 calc R U . . .
C47 C 0.1493(6) 0.3565(5) 0.6021(5) 0.0740(19) Uani 1 1 d . . . . .
H47 H 0.2140 0.3028 0.6247 0.089 Uiso 1 1 calc R U . . .
F1 F 0.4252(12) 0.7463(9) 0.0587(9) 0.299(7) Uani 1 1 d D . . . .
F4 F 0.4261(15) 0.7544(18) 0.2147(17) 0.404(9) Uani 1 1 d . U . . .
B1 B 0.3753(15) 0.7443(11) 0.1516(11) 0.151(5) Uani 1 1 d D U . . .
F2 F 0.346(3) 0.6556(18) 0.2095(12) 0.203(9) Uani 0.64(3) 1 d D U P A 1
F3 F 0.279(3) 0.818(3) 0.128(3) 0.320(15) Uani 0.64(3) 1 d D U P A 1
F2A F 0.281(3) 0.735(4) 0.177(2) 0.176(16) Uani 0.36(3) 1 d . . P A 2
F3A F 0.332(2) 0.8472(16) 0.142(2) 0.152(12) Uani 0.36(3) 1 d D . P A 2

loop_
_atom_site_aniso_label
_atom_site_aniso_U_11
_atom_site_aniso_U_22
_atom_site_aniso_U_33
_atom_site_aniso_U_23
_atom_site_aniso_U_13
_atom_site_aniso_U_12
Cu1 0.0535(5) 0.0565(5) 0.0506(5) -0.0143(3) -0.0071(3) -0.0234(4)
P1 0.0510(9) 0.0548(9) 0.0618(10) -0.0150(8) -0.0098(8) -0.0222(8)
P2 0.0559(10) 0.0640(10) 0.0531(9) -0.0120(8) -0.0089(7) -0.0287(8)
N1 0.057(3) 0.070(3) 0.045(3) -0.025(2) -0.006(2) -0.022(3)
N2 0.056(3) 0.056(3) 0.038(2) -0.013(2) -0.002(2) -0.023(2)
C1 0.054(4) 0.050(3) 0.064(4) -0.011(3) -0.013(3) -0.014(3)
C2 0.068(5) 0.094(5) 0.077(5) -0.006(4) -0.019(4) -0.044(4)
C3 0.080(6) 0.115(7) 0.076(6) -0.005(5) -0.001(5) -0.046(5)
C4 0.070(5) 0.103(6) 0.077(6) -0.006(5) -0.007(5) -0.017(5)
C5 0.094(6) 0.086(5) 0.069(5) -0.019(4) -0.017(5) -0.017(5)
C6 0.061(4) 0.073(4) 0.063(4) -0.017(4) -0.012(3) -0.016(4)
C7 0.051(4) 0.065(4) 0.081(5) -0.027(4) -0.014(3) -0.021(3)
C8 0.075(5) 0.070(5) 0.094(5) -0.030(4) -0.012(4) -0.031(4)
C9 0.088(7) 0.072(5) 0.181(11) -0.044(7) -0.040(7) -0.028(5)
C10 0.090(7) 0.102(7) 0.147(9) -0.066(7) -0.028(7) -0.023(6)
C11 0.090(6) 0.133(8) 0.103(7) -0.064(7) -0.014(5) -0.022(6)
C12 0.080(5) 0.076(5) 0.087(6) -0.032(4) -0.018(4) -0.022(4)
C13 0.061(4) 0.060(4) 0.054(4) -0.019(3) -0.001(3) -0.030(3)
C14 0.052(4) 0.067(4) 0.100(6) -0.025(4) -0.021(4) -0.017(4)
C15 0.060(5) 0.103(6) 0.111(6) -0.032(5) -0.016(4) -0.036(5)
C16 0.081(6) 0.133(8) 0.105(6) -0.051(6) 0.005(5) -0.067(6)
C17 0.069(5) 0.100(6) 0.091(5) -0.047(4) 0.002(4) -0.047(5)
C18 0.059(4) 0.077(5) 0.061(4) -0.026(3) 0.006(3) -0.032(4)
C19 0.053(4) 0.069(4) 0.054(4) -0.010(3) -0.008(3) -0.029(3)
C20 0.066(5) 0.082(5) 0.075(5) -0.022(4) 0.000(4) -0.039(4)
C21 0.084(6) 0.080(5) 0.083(6) -0.006(4) 0.001(4) -0.047(5)
C22 0.098(6) 0.111(7) 0.061(5) -0.007(5) -0.002(4) -0.055(6)
C23 0.102(6) 0.104(6) 0.064(5) -0.023(4) 0.000(4) -0.051(5)
C24 0.090(5) 0.097(5) 0.058(4) -0.026(4) 0.000(4) -0.054(5)
C25 0.067(4) 0.079(5) 0.053(4) -0.014(3) -0.005(3) -0.042(4)
C26 0.083(5) 0.097(6) 0.083(5) -0.035(4) -0.015(4) -0.042(5)
C27 0.157(11) 0.140(9) 0.110(7) -0.030(7) -0.037(7) -0.097(9)
C28 0.141(9) 0.081(6) 0.117(8) -0.041(6) -0.042(7) -0.026(6)
C29 0.108(7) 0.084(6) 0.104(6) -0.037(5) -0.035(6) -0.020(5)
C30 0.075(5) 0.067(4) 0.071(4) -0.019(4) -0.026(4) -0.021(4)
C31 0.054(4) 0.063(4) 0.055(4) -0.019(3) -0.011(3) -0.021(3)
C32 0.076(5) 0.087(5) 0.072(5) -0.023(4) -0.017(4) -0.036(4)
C33 0.051(4) 0.099(6) 0.105(7) -0.041(5) -0.035(4) 0.004(4)
C34 0.082(6) 0.083(5) 0.080(6) -0.026(5) -0.035(5) -0.004(5)
C35 0.124(8) 0.087(6) 0.054(4) -0.009(4) -0.032(5) -0.023(5)
C36 0.068(5) 0.082(5) 0.061(4) -0.014(4) -0.016(4) -0.024(4)
C37 0.082(5) 0.077(4) 0.051(4) -0.024(3) -0.009(3) -0.029(4)
C38 0.085(5) 0.106(6) 0.051(4) -0.035(4) 0.008(4) -0.035(5)
C39 0.085(5) 0.114(6) 0.049(4) -0.019(4) 0.008(4) -0.053(5)
C40 0.087(5) 0.070(4) 0.048(4) -0.018(3) 0.004(3) -0.038(4)
C41 0.061(4) 0.065(4) 0.047(3) -0.021(3) -0.004(3) -0.022(3)
C42 0.068(4) 0.058(4) 0.050(4) -0.023(3) 0.002(3) -0.025(3)
C43 0.086(5) 0.054(4) 0.042(3) -0.015(3) -0.012(3) -0.011(4)
C44 0.056(4) 0.055(3) 0.041(3) -0.022(3) 0.000(3) -0.017(3)
C45 0.053(4) 0.047(3) 0.048(3) -0.017(3) -0.007(3) -0.017(3)
C46 0.055(4) 0.075(4) 0.054(4) -0.031(3) -0.002(3) -0.009(3)
C47 0.071(5) 0.069(4) 0.064(4) -0.028(4) -0.022(4) 0.007(4)
F1 0.400(16) 0.275(11) 0.257(11) -0.189(10) 0.184(11) -0.222(12)
F4 0.369(17) 0.53(2) 0.58(2) -0.34(2) -0.101(16) -0.227(15)
B1 0.180(14) 0.156(11) 0.138(13) -0.100(9) 0.064(8) -0.092(9)
F2 0.34(2) 0.192(14) 0.127(10) -0.023(10) -0.049(13) -0.164(15)
F3 0.32(3) 0.23(2) 0.30(4) -0.06(2) -0.07(2) -0.01(2)
F2A 0.14(2) 0.27(5) 0.12(2) -0.07(3) 0.044(18) -0.12(3)
F3A 0.13(2) 0.147(17) 0.24(2) -0.150(18) -0.017(15) -0.012(13)

loop_
_atom_type_symbol
_atom_type_description
_atom_type_scat_dispersion_real
_atom_type_scat_dispersion_imag
_atom_type_scat_source
C C 0.0033 0.0016 'International Tables Vol C Tables 4.2.6.8 and 6.1.1.4'
H H 0.0000 0.0000 'International Tables Vol C Tables 4.2.6.8 and 6.1.1.4'
B B 0.0013 0.0007 'International Tables Vol C Tables 4.2.6.8 and 6.1.1.4'
Cu Cu 0.3201 1.2651 'International Tables Vol C Tables 4.2.6.8 and 6.1.1.4'
F F 0.0171 0.0103 'International Tables Vol C Tables 4.2.6.8 and 6.1.1.4'
N N 0.0061 0.0033 'International Tables Vol C Tables 4.2.6.8 and 6.1.1.4'
P P 0.1023 0.0942 'International Tables Vol C Tables 4.2.6.8 and 6.1.1.4'

loop_
_geom_angle_atom_site_label_1
_geom_angle_atom_site_label_2
_geom_angle_atom_site_label_3
_geom_angle
_geom_angle_site_symmetry_1
_geom_angle_site_symmetry_3
P2 Cu1 P1 124.25(7) . .
N1 Cu1 P1 107.42(15) . .
N1 Cu1 P2 115.37(14) . .
N1 Cu1 N2 78.75(18) . .
N2 Cu1 P1 118.72(13) . .
N2 Cu1 P2 103.66(14) . .
C1 P1 Cu1 114.6(2) . .
C1 P1 C13 103.2(3) . .
C7 P1 Cu1 112.6(2) . .
C7 P1 C1 105.3(3) . .
C7 P1 C13 102.6(3) . .
C13 P1 Cu1 117.1(2) . .
C19 P2 Cu1 116.0(2) . .
C19 P2 C25 102.6(3) . .
C19 P2 C31 105.0(3) . .
C25 P2 Cu1 116.0(2) . .
C31 P2 Cu1 112.4(2) . .
C31 P2 C25 103.3(3) . .
C37 N1 Cu1 129.0(4) . .
C41 N1 Cu1 113.6(4) . .
C41 N1 C37 116.9(5) . .
C42 N2 Cu1 112.1(4) . .
C42 N2 C44 117.8(5) . .
C44 N2 Cu1 127.8(4) . .
C2 C1 P1 118.0(5) . .
C6 C1 P1 124.1(5) . .
C6 C1 C2 117.8(6) . .
C1 C2 H2 119.2 . .
C3 C2 C1 121.6(7) . .
C3 C2 H2 119.2 . .
C2 C3 H3 120.1 . .
C4 C3 C2 119.7(8) . .
C4 C3 H3 120.1 . .
C3 C4 H4 120.3 . .
C3 C4 C5 119.4(8) . .
C5 C4 H4 120.3 . .
C4 C5 H5 118.9 . .
C4 C5 C6 122.2(8) . .
C6 C5 H5 118.9 . .
C1 C6 C5 119.1(7) . .
C1 C6 H6 120.4 . .
C5 C6 H6 120.4 . .
C8 C7 P1 122.6(6) . .
C12 C7 P1 119.1(5) . .
C12 C7 C8 118.2(7) . .
C7 C8 H8 120.6 . .
C7 C8 C9 118.9(8) . .
C9 C8 H8 120.6 . .
C8 C9 H9 118.9 . .
C10 C9 C8 122.2(8) . .
C10 C9 H9 118.9 . .
C9 C10 H10 120.4 . .
C9 C10 C11 119.2(9) . .
C11 C10 H10 120.4 . .
C10 C11 H11 120.3 . .
C10 C11 C12 119.5(9) . .
C12 C11 H11 120.3 . .
C7 C12 C11 122.0(8) . .
C7 C12 H12 119.0 . .
C11 C12 H12 119.0 . .
C14 C13 P1 121.9(5) . .
C14 C13 C18 119.3(6) . .
C18 C13 P1 118.7(5) . .
C13 C14 H14 119.3 . .
C13 C14 C15 121.5(7) . .
C15 C14 H14 119.3 . .
C14 C15 H15 121.1 . .
C16 C15 C14 117.7(8) . .
C16 C15 H15 121.1 . .
C15 C16 H16 119.2 . .
C15 C16 C17 121.6(7) . .
C17 C16 H16 119.2 . .
C16 C17 H17 121.0 . .
C18 C17 C16 117.9(7) . .
C18 C17 H17 121.0 . .
C13 C18 H18 119.0 . .
C17 C18 C13 121.9(7) . .
C17 C18 H18 119.0 . .
C20 C19 P2 124.6(5) . .
C20 C19 C24 116.5(6) . .
C24 C19 P2 118.6(5) . .
C19 C20 H20 119.7 . .
C19 C20 C21 120.7(7) . .
C21 C20 H20 119.7 . .
C20 C21 H21 119.8 . .
C22 C21 C20 120.5(7) . .
C22 C21 H21 119.8 . .
C21 C22 H22 120.2 . .
C23 C22 C21 119.7(8) . .
C23 C22 H22 120.2 . .
C22 C23 H23 119.8 . .
C22 C23 C24 120.4(8) . .
C24 C23 H23 119.8 . .
C19 C24 H24 118.9 . .
C23 C24 C19 122.2(7) . .
C23 C24 H24 118.9 . .
C26 C25 P2 122.9(6) . .
C26 C25 C30 119.4(7) . .
C30 C25 P2 117.5(5) . .
C25 C26 H26 120.5 . .
C25 C26 C27 118.9(9) . .
C27 C26 H26 120.5 . .
C26 C27 H27 119.1 . .
C26 C27 C28 121.9(9) . .
C28 C27 H27 119.1 . .
C27 C28 H28 121.0 . .
C29 C28 C27 118.0(9) . .
C29 C28 H28 121.0 . .
C28 C29 H29 119.4 . .
C28 C29 C30 121.2(9) . .
C30 C29 H29 119.4 . .
C25 C30 H30 119.8 . .
C29 C30 C25 120.4(7) . .
C29 C30 H30 119.8 . .
C32 C31 P2 124.1(5) . .
C36 C31 P2 117.4(5) . .
C36 C31 C32 118.5(6) . .
C31 C32 H32 120.2 . .
C31 C32 C33 119.6(7) . .
C33 C32 H32 120.2 . .
C32 C33 H33 119.5 . .
C34 C33 C32 121.0(8) . .
C34 C33 H33 119.5 . .
C33 C34 H34 119.8 . .
C35 C34 C33 120.3(8) . .
C35 C34 H34 119.8 . .
C34 C35 H35 119.7 . .
C34 C35 C36 120.5(8) . .
C36 C35 H35 119.7 . .
C31 C36 C35 120.0(7) . .
C31 C36 H36 120.0 . .
C35 C36 H36 120.0 . .
N1 C37 H37 118.1 . .
N1 C37 C38 123.8(7) . .
C38 C37 H37 118.1 . .
C37 C38 H38 121.7 . .
C37 C38 C39 116.6(7) . .
C39 C38 H38 121.7 . .
C38 C39 H39 120.2 . .
C40 C39 C38 119.6(7) . .
C40 C39 H39 120.2 . .
C39 C40 H40 120.0 . .
C39 C40 C41 120.1(7) . .
C41 C40 H40 120.0 . .
N1 C41 C40 122.9(6) . .
N1 C41 C42 114.7(5) . .
C40 C41 C42 122.3(6) . .
N2 C42 C41 120.0(6) . .
N2 C42 H42 120.0 . .
C41 C42 H42 120.0 . .
C44 C43 H43 119.3 . .
C44 C43 C47 121.5(6) . 2_566
C47 C43 H43 119.3 2_566 .
N2 C44 C45 119.5(5) . .
C43 C44 N2 120.1(5) . .
C43 C44 C45 120.2(5) . .
C45 C45 C44 117.1(6) 2_566 .
C46 C45 C44 122.5(5) . .
C46 C45 C45 120.4(6) . 2_566
C45 C46 H46 119.4 . .
C47 C46 C45 121.2(6) . .
C47 C46 H46 119.4 . .
C43 C47 H47 120.2 2_566 .
C46 C47 C43 119.6(6) . 2_566
C46 C47 H47 120.2 . .
F1 B1 F4 123.1(17) . .
F1 B1 F3 98(2) . .
F1 B1 F3A 106.8(16) . .
F2 B1 F1 110.3(13) . .
F2 B1 F4 104.0(18) . .
F2 B1 F3 104(2) . .
F3 B1 F4 116(3) . .
F2A B1 F1 114(2) . .
F2A B1 F4 123.0(18) . .
F2A B1 F3A 90(3) . .
F3A B1 F4 73.2(15) . .

loop_
_geom_bond_atom_site_label_1
_geom_bond_atom_site_label_2
_geom_bond_distance
_geom_bond_site_symmetry_2
Cu1 P1 2.262(2) .
Cu1 P2 2.262(2) .
Cu1 N1 2.111(5) .
Cu1 N2 2.140(5) .
P1 C1 1.836(7) .
P1 C7 1.824(7) .
P1 C13 1.838(6) .
P2 C19 1.817(6) .
P2 C25 1.836(7) .
P2 C31 1.821(6) .
N1 C37 1.342(8) .
N1 C41 1.335(7) .
N2 C42 1.280(7) .
N2 C44 1.425(7) .
C1 C2 1.396(9) .
C1 C6 1.375(9) .
C2 H2 0.9300 .
C2 C3 1.375(10) .
C3 H3 0.9300 .
C3 C4 1.344(11) .
C4 H4 0.9300 .
C4 C5 1.366(11) .
C5 H5 0.9300 .
C5 C6 1.376(10) .
C6 H6 0.9300 .
C7 C8 1.398(9) .
C7 C12 1.374(10) .
C8 H8 0.9300 .
C8 C9 1.400(12) .
C9 H9 0.9300 .
C9 C10 1.359(13) .
C10 H10 0.9300 .
C10 C11 1.374(13) .
C11 H11 0.9300 .
C11 C12 1.397(11) .
C12 H12 0.9300 .
C13 C14 1.347(9) .
C13 C18 1.385(9) .
C14 H14 0.9300 .
C14 C15 1.400(9) .
C15 H15 0.9300 .
C15 C16 1.372(11) .
C16 H16 0.9300 .
C16 C17 1.405(11) .
C17 H17 0.9300 .
C17 C18 1.352(9) .
C18 H18 0.9300 .
C19 C20 1.394(9) .
C19 C24 1.399(9) .
C20 H20 0.9300 .
C20 C21 1.400(10) .
C21 H21 0.9300 .
C21 C22 1.389(11) .
C22 H22 0.9300 .
C22 C23 1.341(11) .
C23 H23 0.9300 .
C23 C24 1.391(10) .
C24 H24 0.9300 .
C25 C26 1.345(9) .
C25 C30 1.411(10) .
C26 H26 0.9300 .
C26 C27 1.381(12) .
C27 H27 0.9300 .
C27 C28 1.394(13) .
C28 H28 0.9300 .
C28 C29 1.346(12) .
C29 H29 0.9300 .
C29 C30 1.354(10) .
C30 H30 0.9300 .
C31 C32 1.399(9) .
C31 C36 1.388(9) .
C32 H32 0.9300 .
C32 C33 1.412(10) .
C33 H33 0.9300 .
C33 C34 1.366(11) .
C34 H34 0.9300 .
C34 C35 1.341(11) .
C35 H35 0.9300 .
C35 C36 1.433(10) .
C36 H36 0.9300 .
C37 H37 0.9300 .
C37 C38 1.391(9) .
C38 H38 0.9300 .
C38 C39 1.400(11) .
C39 H39 0.9300 .
C39 C40 1.343(10) .
C40 H40 0.9300 .
C40 C41 1.368(8) .
C41 C42 1.489(8) .
C42 H42 0.9300 .
C43 H43 0.9300 .
C43 C44 1.346(8) .
C43 C47 1.409(9) 2_566
C44 C45 1.445(7) .
C45 C45 1.424(11) 2_566
C45 C46 1.382(8) .
C46 H46 0.9300 .
C46 C47 1.357(8) .
C47 C43 1.409(9) 2_566
C47 H47 0.9300 .
F1 B1 1.316(12) .
F4 B1 1.41(2) .
B1 F2 1.310(14) .
B1 F3 1.321(18) .
B1 F2A 1.21(3) .
B1 F3A 1.352(17) .

loop_
_geom_torsion_atom_site_label_1
_geom_torsion_atom_site_label_2
_geom_torsion_atom_site_label_3
_geom_torsion_atom_site_label_4
_geom_torsion
_geom_torsion_site_symmetry_1
_geom_torsion_site_symmetry_2
_geom_torsion_site_symmetry_3
_geom_torsion_site_symmetry_4
Cu1 P1 C1 C2 44.3(6) . . . .
Cu1 P1 C1 C6 -133.4(5) . . . .
Cu1 P1 C7 C8 -109.2(5) . . . .
Cu1 P1 C7 C12 66.5(6) . . . .
Cu1 P1 C13 C14 -160.1(5) . . . .
Cu1 P1 C13 C18 22.6(6) . . . .
Cu1 P2 C19 C20 -117.5(5) . . . .
Cu1 P2 C19 C24 57.0(6) . . . .
Cu1 P2 C25 C26 -157.4(5) . . . .
Cu1 P2 C25 C30 27.7(6) . . . .
Cu1 P2 C31 C32 -130.0(5) . . . .
Cu1 P2 C31 C36 46.9(5) . . . .
Cu1 N1 C37 C38 -170.9(5) . . . .
Cu1 N1 C41 C40 171.9(5) . . . .
Cu1 N1 C41 C42 -10.1(7) . . . .
Cu1 N2 C42 C41 -3.9(7) . . . .
Cu1 N2 C44 C43 -108.2(6) . . . .
Cu1 N2 C44 C45 66.3(6) . . . .
P1 C1 C2 C3 -178.9(7) . . . .
P1 C1 C6 C5 178.4(6) . . . .
P1 C7 C8 C9 172.8(6) . . . .
P1 C7 C12 C11 -173.7(6) . . . .
P1 C13 C14 C15 -175.6(6) . . . .
P1 C13 C18 C17 175.0(5) . . . .
P2 C19 C20 C21 175.7(6) . . . .
P2 C19 C24 C23 -176.3(6) . . . .
P2 C25 C26 C27 -174.0(6) . . . .
P2 C25 C30 C29 175.0(6) . . . .
P2 C31 C32 C33 179.1(5) . . . .
P2 C31 C36 C35 -178.8(5) . . . .
N1 C37 C38 C39 0.6(11) . . . .
N1 C41 C42 N2 9.7(9) . . . .
N2 C44 C45 C45 -173.2(6) . . . 2_566
N2 C44 C45 C46 6.2(8) . . . .
C1 P1 C7 C8 16.3(6) . . . .
C1 P1 C7 C12 -168.0(5) . . . .
C1 P1 C13 C14 73.0(6) . . . .
C1 P1 C13 C18 -104.3(5) . . . .
C1 C2 C3 C4 -0.3(14) . . . .
C2 C1 C6 C5 0.7(10) . . . .
C2 C3 C4 C5 2.0(15) . . . .
C3 C4 C5 C6 -2.5(14) . . . .
C4 C5 C6 C1 1.0(12) . . . .
C6 C1 C2 C3 -1.1(11) . . . .
C7 P1 C1 C2 -80.0(6) . . . .
C7 P1 C1 C6 102.4(6) . . . .
C7 P1 C13 C14 -36.3(6) . . . .
C7 P1 C13 C18 146.4(5) . . . .
C7 C8 C9 C10 1.6(13) . . . .
C8 C7 C12 C11 2.2(11) . . . .
C8 C9 C10 C11 0.5(14) . . . .
C9 C10 C11 C12 -1.3(14) . . . .
C10 C11 C12 C7 -0.1(13) . . . .
C12 C7 C8 C9 -2.9(10) . . . .
C13 P1 C1 C2 172.8(6) . . . .
C13 P1 C1 C6 -4.9(6) . . . .
C13 P1 C7 C8 124.0(6) . . . .
C13 P1 C7 C12 -60.3(6) . . . .
C13 C14 C15 C16 0.3(12) . . . .
C14 C13 C18 C17 -2.4(10) . . . .
C14 C15 C16 C17 -1.6(12) . . . .
C15 C16 C17 C18 1.0(12) . . . .
C16 C17 C18 C13 1.0(10) . . . .
C18 C13 C14 C15 1.7(11) . . . .
C19 P2 C25 C26 75.1(6) . . . .
C19 P2 C25 C30 -99.8(5) . . . .
C19 P2 C31 C32 -3.0(6) . . . .
C19 P2 C31 C36 173.8(5) . . . .
C19 C20 C21 C22 -0.9(12) . . . .
C20 C19 C24 C23 -1.4(11) . . . .
C20 C21 C22 C23 1.0(13) . . . .
C21 C22 C23 C24 -1.3(13) . . . .
C22 C23 C24 C19 1.5(13) . . . .
C24 C19 C20 C21 1.1(10) . . . .
C25 P2 C19 C20 10.0(6) . . . .
C25 P2 C19 C24 -175.5(6) . . . .
C25 P2 C31 C32 104.2(6) . . . .
C25 P2 C31 C36 -78.9(5) . . . .
C25 C26 C27 C28 -3.1(13) . . . .
C26 C25 C30 C29 0.0(11) . . . .
C26 C27 C28 C29 4.7(15) . . . .
C27 C28 C29 C30 -4.0(14) . . . .
C28 C29 C30 C25 1.7(13) . . . .
C30 C25 C26 C27 0.7(10) . . . .
C31 P2 C19 C20 117.7(6) . . . .
C31 P2 C19 C24 -67.8(6) . . . .
C31 P2 C25 C26 -33.9(6) . . . .
C31 P2 C25 C30 151.2(5) . . . .
C31 C32 C33 C34 -1.9(11) . . . .
C32 C31 C36 C35 -1.7(10) . . . .
C32 C33 C34 C35 0.9(12) . . . .
C33 C34 C35 C36 -0.3(12) . . . .
C34 C35 C36 C31 0.7(11) . . . .
C36 C31 C32 C33 2.3(9) . . . .
C37 N1 C41 C40 -0.7(9) . . . .
C37 N1 C41 C42 177.4(5) . . . .
C37 C38 C39 C40 -1.1(11) . . . .
C38 C39 C40 C41 0.8(11) . . . .
C39 C40 C41 N1 0.2(11) . . . .
C39 C40 C41 C42 -177.7(6) . . . .
C40 C41 C42 N2 -172.2(6) . . . .
C41 N1 C37 C38 0.3(10) . . . .
C42 N2 C44 C43 53.2(8) . . . .
C42 N2 C44 C45 -132.3(6) . . . .
C43 C44 C45 C45 1.2(9) . . . 2_566
C43 C44 C45 C46 -179.4(6) . . . .
C44 N2 C42 C41 -168.2(5) . . . .
C44 C45 C46 C47 -178.5(6) . . . .
C45 C45 C46 C47 0.9(11) 2_566 . . .
C45 C46 C47 C43 -1.8(10) . . . 2_566
C47 C43 C44 N2 174.0(6) 2_566 . . .
C47 C43 C44 C45 -0.4(9) 2_566 . . .

loop_
_platon_squeeze_void_nr
_platon_squeeze_void_average_x
_platon_squeeze_void_average_y
_platon_squeeze_void_average_z
_platon_squeeze_void_volume
_platon_squeeze_void_count_electrons
_platon_squeeze_void_content
1 0.000 0.000 0.000 253 24 ' '
2 0.500 0.500 0.500 153 25 ' '
